data_1549863
loop_
_publ_author_name
'Kasun, Zachary A.'
'Sato, Hiroki'
'Nie, Jing'
'Mori, Yasuyuki'
'Bender, Jon A.'
'Roberts, Sean T.'
'Krische, Michael J.'

_publ_section_title
;
 Alternating oligo(<i>o</i>,<i>p</i>-phenylenes) <i>via</i> ruthenium
 catalyzed diol-diene benzannulation: orthogonality to cross-coupling
 enables <i>de novo</i> nanographene and PAH construction.
;
_journal_issue 40
_journal_name_full 'Chemical science'
_journal_page_first 7866
_journal_page_last 7873
_journal_paper_doi 10.1039/c8sc03236j
_journal_volume 9
_journal_year 2018
_chemical_formula_moiety 'C42 H28 Br2'
_chemical_formula_sum 'C42 H28 Br2'
_chemical_formula_weight 692.46
_space_group_crystal_system triclinic
_space_group_IT_number 2
_space_group_name_Hall '-P 1'
_space_group_name_H-M_alt 'P -1'
_symmetry_space_group_name_Hall '-P 1'
_symmetry_space_group_name_H-M 'P -1'
_atom_sites_solution_hydrogens geom
_audit_creation_method SHELXL-2014/7
_audit_update_record
;
2018-07-18 deposited with the CCDC.
2018-08-21 downloaded from the CCDC.
;
_cell_angle_alpha 91.365(8)
_cell_angle_beta 90.705(8)
_cell_angle_gamma 93.476(6)
_cell_formula_units_Z 2
_cell_length_a 9.928(2)
_cell_length_b 11.964(3)
_cell_length_c 13.330(4)
_cell_measurement_reflns_used 4597
_cell_measurement_temperature 293(2)
_cell_measurement_theta_max 19.2
_cell_measurement_theta_min 2.50
_cell_volume 1579.8(7)
_computing_cell_refinement 'Apex II release 2010, Bruker AXS, Inc.'
_computing_data_collection 'Apex II release 2010, Bruker AXS, Inc.'
_computing_data_reduction 'Apex II release 2010, Bruker AXS, Inc.'
_computing_molecular_graphics 'XP SHELXTL/PC, Siemens Analytical'
_computing_publication_material 'XL SHELXTL/PC, Siemens Analytical'
_computing_structure_refinement 'Shelxl-2014/7, Sheldrick, G. M.'
_computing_structure_solution
;

SUPERFLIP.  Palatinus, L. and Chapuis, G., J. Appl. Cryst. 40, 786-790.
;
_diffrn_ambient_temperature 293(2)
_diffrn_measured_fraction_theta_full 0.999
_diffrn_measured_fraction_theta_max 0.996
_diffrn_measurement_device_type 'Nonius Kappa CCD with Bruker Apex II detector'
_diffrn_measurement_method '\w and \f-scans'
_diffrn_radiation_type MoK\a
_diffrn_radiation_wavelength 0.71073
_diffrn_reflns_av_R_equivalents 0.0750
_diffrn_reflns_av_unetI/netI 0.0818
_diffrn_reflns_Laue_measured_fraction_full 0.999
_diffrn_reflns_Laue_measured_fraction_max 0.996
_diffrn_reflns_limit_h_max 11
_diffrn_reflns_limit_h_min -8
_diffrn_reflns_limit_k_max 14
_diffrn_reflns_limit_k_min -14
_diffrn_reflns_limit_l_max 16
_diffrn_reflns_limit_l_min -15
_diffrn_reflns_number 30260
_diffrn_reflns_point_group_measured_fraction_full 0.999
_diffrn_reflns_point_group_measured_fraction_max 0.996
_diffrn_reflns_theta_full 25.242
_diffrn_reflns_theta_max 25.387
_diffrn_reflns_theta_min 1.528
_diffrn_source 'fine focus sealed tube'
_exptl_absorpt_coefficient_mu 2.596
_exptl_absorpt_correction_T_max 1.00
_exptl_absorpt_correction_T_min 0.862
_exptl_absorpt_correction_type multi-scan
_exptl_absorpt_process_details
;
SADABS. G. M. Sheldrick. Apex II release 2010, Bruker AXS, Inc.
;
_exptl_crystal_colour colorless
_exptl_crystal_density_diffrn 1.456
_exptl_crystal_description prism
_exptl_crystal_F_000 700
_exptl_crystal_size_max 0.34
_exptl_crystal_size_mid 0.23
_exptl_crystal_size_min 0.20
_refine_diff_density_max 1.725
_refine_diff_density_min -1.270
_refine_diff_density_rms 0.081
_refine_ls_extinction_method none
_refine_ls_goodness_of_fit_ref 1.042
_refine_ls_hydrogen_treatment constr
_refine_ls_matrix_type full
_refine_ls_number_parameters 397
_refine_ls_number_reflns 5777
_refine_ls_number_restraints 0
_refine_ls_restrained_S_all 1.042
_refine_ls_R_factor_all 0.1287
_refine_ls_R_factor_gt 0.0647
_refine_ls_shift/su_max 0.000
_refine_ls_shift/su_mean 0.000
_refine_ls_structure_factor_coef Fsqd
_refine_ls_weighting_details 'w=1/[\s^2^(Fo^2^)+(0.0785P)^2^+2.1969P] where P=(Fo^2^+2Fc^2^)/3'
_refine_ls_weighting_scheme calc
_refine_ls_wR_factor_gt 0.1562
_refine_ls_wR_factor_ref 0.1819
_reflns_Friedel_coverage 0.000
_reflns_number_gt 3325
_reflns_number_total 5777
_reflns_threshold_expression 'I > 2\s(I)'
_cod_data_source_file c8sc03236j2.cif
_cod_data_source_block shelx
_cod_depositor_comments 'Adding full bibliography for 1549863--1549865.cif.'
_cod_original_cell_volume 1579.7(7)
_cod_database_code 1549863
_shelx_shelxl_version_number 2014/7
_shelx_space_group_comment
;
The symmetry employed for this shelxl refinement is uniquely defined
by the following loop, which should always be used as a source of
symmetry information in preference to the above space-group names.
They are only intended as comments.
;

loop_
_space_group_symop_operation_xyz
'x, y, z'
'-x, -y, -z'

loop_
_atom_site_label
_atom_site_type_symbol
_atom_site_fract_x
_atom_site_fract_y
_atom_site_fract_z
_atom_site_U_iso_or_equiv
_atom_site_adp_type
_atom_site_occupancy
_atom_site_site_symmetry_order
_atom_site_calc_flag
_atom_site_refinement_flags_posn
_atom_site_refinement_flags_adp
C1 C -0.1314(6) 0.5691(5) 0.2952(5) 0.0565(17) Uani 1 1 d . .
C2 C -0.2451(6) 0.6149(5) 0.2617(5) 0.0574(16) Uani 1 1 d . .
H2 H -0.3108 0.5715 0.2256 0.069 Uiso 1 1 calc R U
C3 C -0.2614(5) 0.7278(5) 0.2823(4) 0.0462(14) Uani 1 1 d . .
H3 H -0.3389 0.7597 0.2596 0.055 Uiso 1 1 calc R U
C4 C -0.1647(5) 0.7937(4) 0.3359(4) 0.0391(13) Uani 1 1 d . .
C5 C -0.0514(6) 0.7427(5) 0.3715(5) 0.0523(15) Uani 1 1 d . .
H5 H 0.0142 0.7847 0.4089 0.063 Uiso 1 1 calc R U
C6 C -0.0357(6) 0.6305(6) 0.3518(5) 0.0631(18) Uani 1 1 d . .
H6 H 0.0392 0.5967 0.3768 0.076 Uiso 1 1 calc R U
C7 C -0.1847(5) 0.9134(4) 0.3574(4) 0.0391(13) Uani 1 1 d . .
C8 C -0.3100(5) 0.9431(5) 0.3946(4) 0.0450(14) Uani 1 1 d . .
H8 H -0.3790 0.8879 0.4019 0.054 Uiso 1 1 calc R U
C9 C -0.3323(6) 1.0532(5) 0.4204(4) 0.0535(16) Uani 1 1 d . .
H9 H -0.4156 1.0714 0.4452 0.064 Uiso 1 1 calc R U
C10 C -0.2315(6) 1.1354(5) 0.4095(5) 0.0574(16) Uani 1 1 d . .
H10 H -0.2460 1.2092 0.4279 0.069 Uiso 1 1 calc R U
C11 C -0.1094(6) 1.1088(5) 0.3713(5) 0.0528(15) Uani 1 1 d . .
H11 H -0.0420 1.1653 0.3633 0.063 Uiso 1 1 calc R U
C12 C -0.0843(5) 0.9987(4) 0.3444(4) 0.0396(13) Uani 1 1 d . .
C13 C 0.0499(5) 0.9788(4) 0.3000(4) 0.0343(12) Uani 1 1 d . .
C14 C 0.0629(5) 0.9287(4) 0.2060(4) 0.0374(13) Uani 1 1 d . .
H14 H -0.0141 0.9014 0.1708 0.045 Uiso 1 1 calc R U
C15 C 0.1881(5) 0.9187(4) 0.1637(4) 0.0357(12) Uani 1 1 d . .
H15 H 0.1935 0.8847 0.1005 0.043 Uiso 1 1 calc R U
C16 C 0.3061(5) 0.9581(4) 0.2132(4) 0.0327(12) Uani 1 1 d . .
C17 C 0.2921(5) 1.0061(4) 0.3091(4) 0.0416(13) Uani 1 1 d . .
H17 H 0.3691 1.0310 0.3455 0.050 Uiso 1 1 calc R U
C18 C 0.1681(5) 1.0172(4) 0.3507(4) 0.0449(14) Uani 1 1 d . .
H18 H 0.1625 1.0510 0.4139 0.054 Uiso 1 1 calc R U
C19 C 0.4417(5) 0.9551(4) 0.1681(4) 0.0345(12) Uani 1 1 d . .
C20 C 0.5250(6) 1.0532(5) 0.1738(4) 0.0475(14) Uani 1 1 d . .
H20 H 0.4942 1.1158 0.2069 0.057 Uiso 1 1 calc R U
C21 C 0.6514(6) 1.0605(5) 0.1321(5) 0.0547(16) Uani 1 1 d . .
H21 H 0.7047 1.1271 0.1367 0.066 Uiso 1 1 calc R U
C22 C 0.6978(6) 0.9676(6) 0.0831(5) 0.0550(16) Uani 1 1 d . .
H22 H 0.7829 0.9713 0.0547 0.066 Uiso 1 1 calc R U
C23 C 0.6186(5) 0.8706(5) 0.0767(4) 0.0460(14) Uani 1 1 d . .
H23 H 0.6501 0.8091 0.0423 0.055 Uiso 1 1 calc R U
C24 C 0.4909(5) 0.8611(4) 0.1204(4) 0.0354(12) Uani 1 1 d . .
C25 C 0.4163(5) 0.7489(4) 0.1129(4) 0.0353(12) Uani 1 1 d . .
C26 C 0.3517(5) 0.7005(4) 0.1952(4) 0.0381(13) Uani 1 1 d . .
H26 H 0.3517 0.7403 0.2560 0.046 Uiso 1 1 calc R U
C27 C 0.2876(5) 0.5941(4) 0.1881(4) 0.0389(13) Uani 1 1 d . .
H27 H 0.2452 0.5640 0.2440 0.047 Uiso 1 1 calc R U
C28 C 0.2858(5) 0.5324(4) 0.0994(4) 0.0394(13) Uani 1 1 d . .
C29 C 0.3483(6) 0.5796(5) 0.0173(4) 0.0481(15) Uani 1 1 d . .
H29 H 0.3478 0.5399 -0.0435 0.058 Uiso 1 1 calc R U
C30 C 0.4116(6) 0.6855(5) 0.0252(4) 0.0477(15) Uani 1 1 d . .
H30 H 0.4529 0.7153 -0.0312 0.057 Uiso 1 1 calc R U
C31 C 0.2100(5) 0.4182(4) 0.0871(4) 0.0389(13) Uani 1 1 d . .
C32 C 0.1248(6) 0.4009(5) 0.0040(4) 0.0528(15) Uani 1 1 d . .
H32 H 0.1200 0.4573 -0.0425 0.063 Uiso 1 1 calc R U
C33 C 0.0469(6) 0.3019(5) -0.0113(5) 0.0617(18) Uani 1 1 d . .
H33 H -0.0088 0.2918 -0.0678 0.074 Uiso 1 1 calc R U
C34 C 0.0526(6) 0.2188(5) 0.0575(5) 0.0587(17) Uani 1 1 d . .
H34 H -0.0010 0.1528 0.0486 0.070 Uiso 1 1 calc R U
C35 C 0.1381(6) 0.2334(5) 0.1401(4) 0.0469(14) Uani 1 1 d . .
H35 H 0.1434 0.1758 0.1853 0.056 Uiso 1 1 calc R U
C36 C 0.2169(5) 0.3334(4) 0.1568(4) 0.0421(13) Uani 1 1 d . .
C37 C 0.3029(5) 0.3419(4) 0.2495(4) 0.0387(13) Uani 1 1 d . .
C38 C 0.4413(6) 0.3651(5) 0.2471(4) 0.0450(14) Uani 1 1 d . .
H38 H 0.4822 0.3809 0.1862 0.054 Uiso 1 1 calc R U
C39 C 0.5195(6) 0.3652(5) 0.3331(4) 0.0484(15) Uani 1 1 d . .
H39 H 0.6126 0.3785 0.3300 0.058 Uiso 1 1 calc R U
C40 C 0.4589(6) 0.3455(5) 0.4239(4) 0.0470(14) Uani 1 1 d . .
C41 C 0.3226(6) 0.3242(5) 0.4291(5) 0.0561(16) Uani 1 1 d . .
H41 H 0.2820 0.3118 0.4907 0.067 Uiso 1 1 calc R U
C42 C 0.2466(6) 0.3213(5) 0.3431(5) 0.0549(16) Uani 1 1 d . .
H42 H 0.1541 0.3049 0.3469 0.066 Uiso 1 1 calc R U
Br1 Br -0.10631(8) 0.41599(6) 0.26058(8) 0.0939(4) Uani 1 1 d . .
Br2 Br 0.56555(7) 0.35099(6) 0.54347(5) 0.0709(3) Uani 1 1 d . .

loop_
_atom_site_aniso_label
_atom_site_aniso_U_11
_atom_site_aniso_U_22
_atom_site_aniso_U_33
_atom_site_aniso_U_23
_atom_site_aniso_U_13
_atom_site_aniso_U_12
C1 0.053(4) 0.040(3) 0.077(5) 0.006(3) 0.027(4) 0.006(3)
C2 0.053(4) 0.050(4) 0.068(4) -0.002(3) 0.006(3) -0.002(3)
C3 0.041(3) 0.052(4) 0.046(3) 0.009(3) 0.001(3) 0.007(3)
C4 0.038(3) 0.042(3) 0.037(3) 0.008(3) 0.005(2) 0.002(3)
C5 0.042(3) 0.048(4) 0.067(4) 0.015(3) 0.001(3) -0.002(3)
C6 0.040(3) 0.061(5) 0.090(5) 0.024(4) 0.013(3) 0.008(3)
C7 0.040(3) 0.043(3) 0.035(3) 0.008(2) 0.003(2) 0.006(3)
C8 0.038(3) 0.051(4) 0.046(3) 0.006(3) 0.002(3) 0.000(3)
C9 0.041(3) 0.069(5) 0.052(4) -0.005(3) 0.008(3) 0.017(3)
C10 0.066(4) 0.045(4) 0.062(4) -0.002(3) 0.007(3) 0.011(3)
C11 0.049(4) 0.046(4) 0.064(4) -0.004(3) 0.011(3) 0.002(3)
C12 0.038(3) 0.041(3) 0.040(3) 0.002(3) 0.001(2) 0.003(3)
C13 0.038(3) 0.027(3) 0.037(3) 0.002(2) 0.004(2) 0.002(2)
C14 0.036(3) 0.034(3) 0.041(3) 0.003(2) -0.004(2) 0.000(2)
C15 0.042(3) 0.032(3) 0.033(3) -0.002(2) -0.001(2) 0.000(2)
C16 0.036(3) 0.024(3) 0.038(3) 0.005(2) -0.001(2) 0.001(2)
C17 0.035(3) 0.045(3) 0.044(3) -0.005(3) -0.006(3) -0.001(2)
C18 0.050(4) 0.047(4) 0.037(3) -0.006(3) -0.007(3) 0.000(3)
C19 0.035(3) 0.035(3) 0.033(3) 0.009(2) -0.001(2) -0.001(2)
C20 0.047(4) 0.045(4) 0.049(4) 0.005(3) 0.000(3) 0.000(3)
C21 0.049(4) 0.050(4) 0.065(4) 0.013(3) -0.003(3) -0.011(3)
C22 0.039(3) 0.067(5) 0.060(4) 0.026(3) 0.006(3) 0.000(3)
C23 0.044(3) 0.045(4) 0.050(4) 0.011(3) 0.006(3) 0.008(3)
C24 0.036(3) 0.038(3) 0.033(3) 0.011(2) 0.002(2) 0.003(2)
C25 0.038(3) 0.032(3) 0.036(3) 0.003(2) 0.003(2) 0.008(2)
C26 0.050(3) 0.034(3) 0.031(3) 0.002(2) 0.003(2) 0.006(3)
C27 0.051(3) 0.036(3) 0.030(3) 0.008(2) 0.011(2) 0.004(3)
C28 0.049(3) 0.035(3) 0.036(3) 0.005(3) 0.003(3) 0.008(2)
C29 0.074(4) 0.036(3) 0.035(3) -0.003(3) 0.015(3) 0.004(3)
C30 0.066(4) 0.042(4) 0.036(3) 0.010(3) 0.020(3) 0.006(3)
C31 0.049(3) 0.033(3) 0.035(3) -0.002(2) 0.007(3) 0.004(2)
C32 0.065(4) 0.047(4) 0.046(4) -0.001(3) -0.002(3) 0.009(3)
C33 0.068(4) 0.057(4) 0.059(4) -0.013(4) -0.019(3) 0.005(3)
C34 0.060(4) 0.043(4) 0.071(5) -0.010(3) -0.002(3) -0.005(3)
C35 0.058(4) 0.033(3) 0.049(4) 0.004(3) 0.009(3) 0.001(3)
C36 0.046(3) 0.037(3) 0.044(3) -0.005(3) 0.005(3) 0.005(3)
C37 0.047(3) 0.023(3) 0.046(3) 0.005(2) 0.003(3) 0.000(2)
C38 0.052(4) 0.048(3) 0.036(3) 0.001(3) 0.016(3) 0.004(3)
C39 0.045(3) 0.052(4) 0.048(4) 0.002(3) 0.001(3) 0.004(3)
C40 0.063(4) 0.037(3) 0.042(4) 0.003(3) 0.000(3) 0.012(3)
C41 0.058(4) 0.067(4) 0.043(4) 0.016(3) 0.009(3) -0.002(3)
C42 0.047(4) 0.063(4) 0.054(4) 0.012(3) 0.008(3) -0.005(3)
Br1 0.0811(6) 0.0518(5) 0.1509(9) 0.0021(5) 0.0315(5) 0.0152(4)
Br2 0.0837(5) 0.0756(5) 0.0541(4) -0.0043(3) -0.0147(4) 0.0175(4)

loop_
_atom_type_symbol
_atom_type_description
_atom_type_scat_dispersion_real
_atom_type_scat_dispersion_imag
_atom_type_scat_source
C C 0.0033 0.0016 'International Tables Vol C Tables 4.2.6.8 and 6.1.1.4'
H H 0.0000 0.0000 'International Tables Vol C Tables 4.2.6.8 and 6.1.1.4'
Br Br -0.2901 2.4595 'International Tables Vol C Tables 4.2.6.8 and 6.1.1.4'

loop_
_geom_angle_atom_site_label_1
_geom_angle_atom_site_label_2
_geom_angle_atom_site_label_3
_geom_angle
C2 C1 C6 121.5(6)
C2 C1 Br1 118.3(5)
C6 C1 Br1 120.2(5)
C1 C2 C3 118.8(6)
C1 C2 H2 120.6
C3 C2 H2 120.6
C4 C3 C2 121.5(5)
C4 C3 H3 119.3
C2 C3 H3 119.3
C3 C4 C5 117.9(5)
C3 C4 C7 120.5(5)
C5 C4 C7 121.6(5)
C6 C5 C4 120.6(6)
C6 C5 H5 119.7
C4 C5 H5 119.7
C1 C6 C5 119.6(6)
C1 C6 H6 120.2
C5 C6 H6 120.2
C12 C7 C8 118.1(5)
C12 C7 C4 123.3(5)
C8 C7 C4 118.6(5)
C9 C8 C7 121.1(5)
C9 C8 H8 119.5
C7 C8 H8 119.5
C10 C9 C8 120.0(5)
C10 C9 H9 120.0
C8 C9 H9 120.0
C11 C10 C9 120.0(6)
C11 C10 H10 120.0
C9 C10 H10 120.0
C10 C11 C12 121.3(6)
C10 C11 H11 119.4
C12 C11 H11 119.4
C11 C12 C7 119.5(5)
C11 C12 C13 117.3(5)
C7 C12 C13 123.2(5)
C14 C13 C18 117.4(5)
C14 C13 C12 122.5(4)
C18 C13 C12 120.0(5)
C15 C14 C13 121.2(5)
C15 C14 H14 119.4
C13 C14 H14 119.4
C14 C15 C16 121.6(5)
C14 C15 H15 119.2
C16 C15 H15 119.2
C15 C16 C17 116.7(5)
C15 C16 C19 123.3(5)
C17 C16 C19 119.9(4)
C18 C17 C16 121.7(5)
C18 C17 H17 119.1
C16 C17 H17 119.1
C17 C18 C13 121.3(5)
C17 C18 H18 119.4
C13 C18 H18 119.4
C20 C19 C24 118.2(5)
C20 C19 C16 117.4(5)
C24 C19 C16 124.4(4)
C21 C20 C19 122.2(6)
C21 C20 H20 118.9
C19 C20 H20 118.9
C22 C21 C20 119.1(5)
C22 C21 H21 120.4
C20 C21 H21 120.4
C23 C22 C21 119.9(6)
C23 C22 H22 120.1
C21 C22 H22 120.1
C22 C23 C24 121.8(6)
C22 C23 H23 119.1
C24 C23 H23 119.1
C19 C24 C23 118.8(5)
C19 C24 C25 124.3(4)
C23 C24 C25 116.9(5)
C30 C25 C26 116.2(5)
C30 C25 C24 121.8(5)
C26 C25 C24 122.0(5)
C27 C26 C25 121.3(5)
C27 C26 H26 119.4
C25 C26 H26 119.4
C28 C27 C26 121.0(5)
C28 C27 H27 119.5
C26 C27 H27 119.5
C27 C28 C29 118.3(5)
C27 C28 C31 122.5(5)
C29 C28 C31 119.1(5)
C28 C29 C30 120.2(5)
C28 C29 H29 119.9
C30 C29 H29 119.9
C25 C30 C29 123.0(5)
C25 C30 H30 118.5
C29 C30 H30 118.5
C32 C31 C36 119.0(5)
C32 C31 C28 117.3(5)
C36 C31 C28 123.6(5)
C33 C32 C31 121.6(6)
C33 C32 H32 119.2
C31 C32 H32 119.2
C34 C33 C32 119.5(6)
C34 C33 H33 120.3
C32 C33 H33 120.3
C33 C34 C35 119.9(6)
C33 C34 H34 120.0
C35 C34 H34 120.0
C34 C35 C36 121.2(5)
C34 C35 H35 119.4
C36 C35 H35 119.4
C31 C36 C35 118.7(5)
C31 C36 C37 124.3(5)
C35 C36 C37 117.0(5)
C38 C37 C42 117.0(5)
C38 C37 C36 122.5(5)
C42 C37 C36 120.5(5)
C39 C38 C37 121.3(5)
C39 C38 H38 119.4
C37 C38 H38 119.4
C40 C39 C38 119.5(5)
C40 C39 H39 120.2
C38 C39 H39 120.2
C41 C40 C39 120.7(5)
C41 C40 Br2 119.6(4)
C39 C40 Br2 119.7(4)
C40 C41 C42 119.3(6)
C40 C41 H41 120.4
C42 C41 H41 120.4
C41 C42 C37 122.2(5)
C41 C42 H42 118.9
C37 C42 H42 118.9

loop_
_geom_bond_atom_site_label_1
_geom_bond_atom_site_label_2
_geom_bond_distance
C1 C2 1.359(9)
C1 C6 1.372(9)
C1 Br1 1.910(6)
C2 C3 1.392(8)
C2 H2 0.9300
C3 C4 1.385(7)
C3 H3 0.9300
C4 C5 1.396(7)
C4 C7 1.479(7)
C5 C6 1.381(8)
C5 H5 0.9300
C6 H6 0.9300
C7 C12 1.398(7)
C7 C8 1.407(7)
C8 C9 1.385(8)
C8 H8 0.9300
C9 C10 1.372(8)
C9 H9 0.9300
C10 C11 1.373(8)
C10 H10 0.9300
C11 C12 1.395(7)
C11 H11 0.9300
C12 C13 1.494(7)
C13 C14 1.387(7)
C13 C18 1.394(7)
C14 C15 1.382(7)
C14 H14 0.9300
C15 C16 1.389(7)
C15 H15 0.9300
C16 C17 1.400(7)
C16 C19 1.484(7)
C17 C18 1.369(7)
C17 H17 0.9300
C18 H18 0.9300
C19 C20 1.394(7)
C19 C24 1.395(7)
C20 C21 1.378(8)
C20 H20 0.9300
C21 C22 1.381(9)
C21 H21 0.9300
C22 C23 1.362(8)
C22 H22 0.9300
C23 C24 1.402(7)
C23 H23 0.9300
C24 C25 1.494(7)
C25 C30 1.377(7)
C25 C26 1.397(7)
C26 C27 1.389(7)
C26 H26 0.9300
C27 C28 1.377(7)
C27 H27 0.9300
C28 C29 1.380(7)
C28 C31 1.524(7)
C29 C30 1.380(8)
C29 H29 0.9300
C30 H30 0.9300
C31 C32 1.389(7)
C31 C36 1.395(7)
C32 C33 1.385(8)
C32 H32 0.9300
C33 C34 1.371(9)
C33 H33 0.9300
C34 C35 1.383(8)
C34 H34 0.9300
C35 C36 1.401(7)
C35 H35 0.9300
C36 C37 1.491(7)
C37 C38 1.386(7)
C37 C42 1.394(8)
C38 C39 1.377(7)
C38 H38 0.9300
C39 C40 1.377(8)
C39 H39 0.9300
C40 C41 1.364(8)
C40 Br2 1.900(6)
C41 C42 1.364(8)
C41 H41 0.9300
C42 H42 0.9300

loop_
_geom_torsion_atom_site_label_1
_geom_torsion_atom_site_label_2
_geom_torsion_atom_site_label_3
_geom_torsion_atom_site_label_4
_geom_torsion
C6 C1 C2 C3 2.6(9)
Br1 C1 C2 C3 -177.0(4)
C1 C2 C3 C4 0.0(9)
C2 C3 C4 C5 -1.8(8)
C2 C3 C4 C7 -179.7(5)
C3 C4 C5 C6 1.3(8)
C7 C4 C5 C6 179.0(5)
C2 C1 C6 C5 -3.2(10)
Br1 C1 C6 C5 176.4(5)
C4 C5 C6 C1 1.2(9)
C3 C4 C7 C12 -134.1(5)
C5 C4 C7 C12 48.2(8)
C3 C4 C7 C8 47.1(7)
C5 C4 C7 C8 -130.6(6)
C12 C7 C8 C9 -1.9(8)
C4 C7 C8 C9 177.0(5)
C7 C8 C9 C10 0.3(8)
C8 C9 C10 C11 1.1(9)
C9 C10 C11 C12 -0.9(9)
C10 C11 C12 C7 -0.8(8)
C10 C11 C12 C13 177.8(5)
C8 C7 C12 C11 2.1(7)
C4 C7 C12 C11 -176.7(5)
C8 C7 C12 C13 -176.3(5)
C4 C7 C12 C13 4.8(8)
C11 C12 C13 C14 -122.3(6)
C7 C12 C13 C14 56.2(7)
C11 C12 C13 C18 53.7(7)
C7 C12 C13 C18 -127.9(6)
C18 C13 C14 C15 -0.8(7)
C12 C13 C14 C15 175.2(5)
C13 C14 C15 C16 0.0(8)
C14 C15 C16 C17 1.5(7)
C14 C15 C16 C19 -176.3(4)
C15 C16 C17 C18 -2.3(8)
C19 C16 C17 C18 175.7(5)
C16 C17 C18 C13 1.5(8)
C14 C13 C18 C17 0.1(8)
C12 C13 C18 C17 -176.0(5)
C15 C16 C19 C20 131.3(5)
C17 C16 C19 C20 -46.4(7)
C15 C16 C19 C24 -48.5(7)
C17 C16 C19 C24 133.8(5)
C24 C19 C20 C21 1.6(8)
C16 C19 C20 C21 -178.2(5)
C19 C20 C21 C22 -0.2(9)
C20 C21 C22 C23 0.1(9)
C21 C22 C23 C24 -1.4(9)
C20 C19 C24 C23 -2.8(7)
C16 C19 C24 C23 177.0(5)
C20 C19 C24 C25 176.9(5)
C16 C19 C24 C25 -3.3(8)
C22 C23 C24 C19 2.8(8)
C22 C23 C24 C25 -177.0(5)
C19 C24 C25 C30 137.0(5)
C23 C24 C25 C30 -43.3(7)
C19 C24 C25 C26 -45.5(7)
C23 C24 C25 C26 134.2(5)
C30 C25 C26 C27 0.4(7)
C24 C25 C26 C27 -177.3(5)
C25 C26 C27 C28 0.2(8)
C26 C27 C28 C29 -0.7(8)
C26 C27 C28 C31 -176.6(5)
C27 C28 C29 C30 0.6(8)
C31 C28 C29 C30 176.6(5)
C26 C25 C30 C29 -0.5(8)
C24 C25 C30 C29 177.2(5)
C28 C29 C30 C25 0.0(9)
C27 C28 C31 C32 130.4(6)
C29 C28 C31 C32 -45.5(7)
C27 C28 C31 C36 -46.5(8)
C29 C28 C31 C36 137.7(6)
C36 C31 C32 C33 0.0(9)
C28 C31 C32 C33 -177.0(5)
C31 C32 C33 C34 0.6(10)
C32 C33 C34 C35 -1.5(10)
C33 C34 C35 C36 1.9(9)
C32 C31 C36 C35 0.3(8)
C28 C31 C36 C35 177.1(5)
C32 C31 C36 C37 -179.3(5)
C28 C31 C36 C37 -2.5(8)
C34 C35 C36 C31 -1.3(8)
C34 C35 C36 C37 178.3(5)
C31 C36 C37 C38 -56.7(8)
C35 C36 C37 C38 123.7(6)
C31 C36 C37 C42 126.4(6)
C35 C36 C37 C42 -53.2(7)
C42 C37 C38 C39 1.4(8)
C36 C37 C38 C39 -175.7(5)
C37 C38 C39 C40 -2.1(8)
C38 C39 C40 C41 1.0(9)
C38 C39 C40 Br2 -177.7(4)
C39 C40 C41 C42 0.8(9)
Br2 C40 C41 C42 179.5(5)
C40 C41 C42 C37 -1.5(9)
C38 C37 C42 C41 0.5(9)
C36 C37 C42 C41 177.6(5)
